data_4300467
loop_
_publ_author_name
'Brisse, Fran\,cois'
'Mohamed Osman, Awaleh'
'Antonnella, Badia'

_journal_name_full 'Inorganic Chemistry'
_journal_paper_doi 10.1021/ic051357c
_journal_year 2006
_chemical_formula_moiety 'C35 H35 Ag4 Cl4 O16 S5, 2 (C3 H6 O)'
_chemical_formula_sum 'C41 H47 Ag4 Cl4 O18 S5'
_chemical_formula_weight 1561.37
_space_group_IT_number 2
_space_group_name_Hall '-P 1'
_space_group_name_H-M_alt 'P -1'
_symmetry_cell_setting triclinic
_symmetry_space_group_name_Hall '-P 1'
_symmetry_space_group_name_H-M 'P -1'
_cell_angle_alpha 92.8510(10)
_cell_angle_beta 101.9930(10)
_cell_angle_gamma 101.4490(10)
_cell_formula_units_Z 2
_cell_length_a 13.2480(2)
_cell_length_b 14.2262(2)
_cell_length_c 14.7858(3)
_cell_measurement_temperature 100(2)
_cell_volume 2659.54(8)
_diffrn_ambient_temperature 100(2)
_exptl_crystal_density_diffrn 1.950
_cod_depositor_comments
;
The following automatic conversions were performed:
'_symmetry_cell_setting' value 'Triclinic' changed to 'triclinic'
according to '/home/saulius/struct/CIF-dictionaries/cif_core.dic'
dictionary named 'cif_core.dic' version 2.4.1 from
2010-06-29.

'_geom_bond_publ_flag' value 'Y' changed to 'y' according to
'/home/saulius/struct/CIF-dictionaries/cif_core.dic' dictionary named
'cif_core.dic' version 2.4.1 from 2010-06-29 (82 times).

Automatic conversion script
Id: cif_fix_enum 1527 2010-12-29 10:47:43Z saulius 
;
_cod_database_code 4300467

loop_
_symmetry_equiv_pos_as_xyz
'x, y, z'
'-x, -y, -z'

loop_
_atom_site_label
_atom_site_type_symbol
_atom_site_fract_x
_atom_site_fract_y
_atom_site_fract_z
_atom_site_U_iso_or_equiv
_atom_site_adp_type
_atom_site_occupancy
_atom_site_symmetry_multiplicity
_atom_site_calc_flag
_atom_site_refinement_flags
_atom_site_disorder_assembly
_atom_site_disorder_group
Ag1 Ag 0.01769(3) 0.49930(2) 0.24643(2) 0.01706(9) Uani 1 1 d . . .
Ag2 Ag 0.13590(3) 0.41481(2) 0.00418(2) 0.01646(9) Uani 1 1 d . . .
Ag3 Ag 0.04289(3) 0.35087(2) 0.51107(2) 0.01638(9) Uani 1 1 d . . .
Ag4 Ag 0.32172(3) 0.08498(3) 0.17805(3) 0.02196(10) Uani 1 1 d . . .
Cl1 Cl 0.19168(9) 0.18570(8) 0.54117(8) 0.0188(2) Uani 1 1 d . . .
Cl2 Cl 0.23485(9) 0.20756(9) -0.00534(9) 0.0251(3) Uani 1 1 d . . .
Cl3 Cl 0.87646(8) 0.33715(7) 0.94865(8) 0.0146(2) Uani 1 1 d . . .
Cl4 Cl 0.20871(9) 0.56689(8) 0.53752(8) 0.0174(2) Uani 1 1 d . . .
S1 S -0.16226(8) 0.52769(8) 0.14750(8) 0.0129(2) Uani 1 1 d . . .
S2 S 0.00861(8) 0.66075(7) 0.33519(8) 0.0131(2) Uani 1 1 d . . .
S3 S 0.16064(8) 0.43262(7) 0.17737(8) 0.0131(2) Uani 1 1 d . . .
S4 S 0.01051(8) 0.34306(7) 0.33836(8) 0.0127(2) Uani 1 1 d . . .
S5 S 0.37476(9) -0.03093(8) 0.07882(8) 0.0159(2) Uani 1 1 d . . .
O1 O 0.2151(3) 0.2898(3) 0.5639(3) 0.0321(9) Uani 1 1 d . . .
O2 O 0.0929(3) 0.1587(3) 0.4736(3) 0.0314(9) Uani 1 1 d . . .
O3 O 0.2757(3) 0.1603(3) 0.5037(3) 0.0285(9) Uani 1 1 d . . .
O4 O 0.1835(3) 0.1381(3) 0.6235(3) 0.0302(9) Uani 1 1 d . . .
O5 O 0.1346(3) 0.2360(3) -0.0208(3) 0.0399(11) Uani 1 1 d . . .
O6 O 0.2841(3) 0.2241(2) 0.0930(3) 0.0249(8) Uani 1 1 d . . .
O7 O 0.3010(4) 0.2659(5) -0.0544(4) 0.085(2) Uani 1 1 d . . .
O8 O 0.2173(4) 0.1074(3) -0.0357(3) 0.0591(16) Uani 1 1 d . . .
O9 O 0.4448(3) 0.1374(3) 0.3193(3) 0.0330(9) Uani 1 1 d . . .
O10 O 0.1674(3) 0.0826(2) 0.2269(3) 0.0259(8) Uani 1 1 d . . .
O11 O 0.9482(3) 0.3445(3) 0.8865(2) 0.0246(8) Uani 1 1 d . . .
O12 O 0.7890(3) 0.3793(2) 0.9099(3) 0.0240(8) Uani 1 1 d . . .
O13 O 0.8399(3) 0.2393(2) 0.9636(3) 0.0234(8) Uani 1 1 d . . .
O14 O 0.9343(3) 0.3914(3) 1.0362(2) 0.0263(8) Uani 1 1 d . . .
O15 O 0.1495(3) 0.5361(3) 0.4430(3) 0.0290(9) Uani 1 1 d . . .
O16 O 0.3156(3) 0.5624(3) 0.5458(3) 0.0392(10) Uani 1 1 d . . .
O17 O 0.1615(3) 0.5049(3) 0.5982(3) 0.0384(10) Uani 1 1 d . . .
O18 O 0.2006(3) 0.6639(3) 0.5603(3) 0.0342(9) Uani 1 1 d . . .
C1 C 0.4176(5) 0.2892(4) 0.3706(4) 0.0341(14) Uani 1 1 d . . .
H1A H 0.4745 0.3467 0.3783 0.051 Uiso 1 1 calc R . .
H1B H 0.3760 0.2947 0.4175 0.051 Uiso 1 1 calc R . .
H1C H 0.3719 0.2835 0.3085 0.051 Uiso 1 1 calc R . .
C2 C 0.4641(4) 0.2018(4) 0.3823(4) 0.0223(11) Uani 1 1 d . . .
C3 C 0.5356(5) 0.1957(4) 0.4721(4) 0.0349(14) Uani 1 1 d . . .
H3A H 0.5561 0.1332 0.4716 0.052 Uiso 1 1 calc R . .
H3B H 0.4991 0.2022 0.5226 0.052 Uiso 1 1 calc R . .
H3C H 0.5988 0.2475 0.4815 0.052 Uiso 1 1 calc R . .
C4 C -0.0027(5) 0.0088(4) 0.2449(5) 0.0374(15) Uani 1 1 d . . .
H4A H 0.0151 0.0548 0.3003 0.056 Uiso 1 1 calc R . .
H4B H -0.0243 -0.0566 0.2622 0.056 Uiso 1 1 calc R . .
H4C H -0.0607 0.0244 0.1994 0.056 Uiso 1 1 calc R . .
C5 C 0.0922(4) 0.0146(4) 0.2032(4) 0.0242(11) Uani 1 1 d . . .
C6 C 0.0900(5) -0.0650(5) 0.1334(5) 0.0442(17) Uani 1 1 d . . .
H6A H 0.1369 -0.0416 0.0924 0.066 Uiso 1 1 calc R . .
H6B H 0.0177 -0.0877 0.0965 0.066 Uiso 1 1 calc R . .
H6C H 0.1137 -0.1181 0.1652 0.066 Uiso 1 1 calc R . .
C11 C -0.2785(4) 0.4360(3) 0.1352(3) 0.0169(10) Uani 1 1 d . . .
C12 C -0.2860(4) 0.3732(3) 0.2038(4) 0.0227(11) Uani 1 1 d . . .
H12 H -0.2295 0.3794 0.2566 0.027 Uiso 1 1 calc R . .
C13 C -0.3757(4) 0.3020(4) 0.1948(5) 0.0326(14) Uani 1 1 d . . .
H13 H -0.3812 0.2590 0.2415 0.039 Uiso 1 1 calc R . .
C14 C -0.4573(5) 0.2934(4) 0.1180(5) 0.0380(16) Uani 1 1 d . . .
H14 H -0.5191 0.2443 0.1122 0.046 Uiso 1 1 calc R . .
C15 C -0.4504(4) 0.3547(5) 0.0496(4) 0.0383(16) Uani 1 1 d . . .
H15 H -0.5071 0.3479 -0.0032 0.046 Uiso 1 1 calc R . .
C16 C -0.3597(4) 0.4272(4) 0.0578(4) 0.0270(12) Uani 1 1 d . . .
H16 H -0.3541 0.4698 0.0107 0.032 Uiso 1 1 calc R . .
C17 C -0.1908(3) 0.6223(3) 0.2211(3) 0.0159(9) Uani 1 1 d . . .
H17A H -0.2496 0.6482 0.1858 0.019 Uiso 1 1 calc R . .
H17B H -0.2130 0.5946 0.2759 0.019 Uiso 1 1 calc R . .
C18 C -0.0940(3) 0.7029(3) 0.2531(3) 0.0149(9) Uani 1 1 d . . .
H18A H -0.1134 0.7581 0.2836 0.018 Uiso 1 1 calc R . .
H18B H -0.0663 0.7249 0.1987 0.018 Uiso 1 1 calc R . .
C21 C 0.1181(4) 0.7605(3) 0.3474(3) 0.0164(9) Uani 1 1 d . . .
C22 C 0.1147(4) 0.8480(3) 0.3931(3) 0.0212(10) Uani 1 1 d . . .
H22 H 0.0553 0.8542 0.4177 0.025 Uiso 1 1 calc R . .
C23 C 0.1988(4) 0.9251(4) 0.4021(4) 0.0278(12) Uani 1 1 d . . .
H23 H 0.1975 0.9849 0.4328 0.033 Uiso 1 1 calc R . .
C24 C 0.2855(4) 0.9151(4) 0.3663(4) 0.0280(12) Uani 1 1 d . . .
H24 H 0.3429 0.9686 0.3717 0.034 Uiso 1 1 calc R . .
C25 C 0.2886(4) 0.8273(4) 0.3225(4) 0.0256(11) Uani 1 1 d . . .
H25 H 0.3491 0.8206 0.2998 0.031 Uiso 1 1 calc R . .
C26 C 0.2046(4) 0.7497(3) 0.3117(3) 0.0183(10) Uani 1 1 d . . .
H26 H 0.2059 0.6902 0.2804 0.022 Uiso 1 1 calc R . .
C31 C 0.2972(3) 0.4764(3) 0.2321(3) 0.0139(9) Uani 1 1 d . . .
C32 C 0.3752(3) 0.4581(3) 0.1868(3) 0.0156(9) Uani 1 1 d . . .
H32 H 0.3562 0.4239 0.1268 0.019 Uiso 1 1 calc R . .
C33 C 0.4796(4) 0.4902(3) 0.2304(4) 0.0205(10) Uani 1 1 d . . .
H33 H 0.5328 0.4786 0.1997 0.025 Uiso 1 1 calc R . .
C34 C 0.5088(4) 0.5392(3) 0.3184(4) 0.0223(11) Uani 1 1 d . . .
H34 H 0.5814 0.5607 0.3478 0.027 Uiso 1 1 calc R . .
C35 C 0.4307(4) 0.5566(3) 0.3633(4) 0.0223(11) Uani 1 1 d . . .
H35 H 0.4501 0.5897 0.4238 0.027 Uiso 1 1 calc R . .
C36 C 0.3244(4) 0.5258(3) 0.3199(4) 0.0196(10) Uani 1 1 d . . .
H36 H 0.2712 0.5384 0.3502 0.024 Uiso 1 1 calc R . .
C37 C 0.1370(4) 0.3116(3) 0.2147(3) 0.0152(9) Uani 1 1 d . . .
H37A H 0.0707 0.2734 0.1746 0.018 Uiso 1 1 calc R . .
H37B H 0.1952 0.2808 0.2054 0.018 Uiso 1 1 calc R . .
C38 C 0.1285(3) 0.3078(3) 0.3149(3) 0.0149(9) Uani 1 1 d . . .
H38A H 0.1917 0.3508 0.3549 0.018 Uiso 1 1 calc R . .
H38B H 0.1283 0.2413 0.3320 0.018 Uiso 1 1 calc R . .
C41 C -0.0901(3) 0.2398(3) 0.2873(3) 0.0142(9) Uani 1 1 d . . .
C42 C -0.1300(4) 0.1738(3) 0.3436(3) 0.0176(10) Uani 1 1 d . . .
H42 H -0.1051 0.1840 0.4092 0.021 Uiso 1 1 calc R . .
C43 C -0.2062(4) 0.0931(3) 0.3042(4) 0.0212(10) Uani 1 1 d . . .
H43 H -0.2335 0.0476 0.3427 0.025 Uiso 1 1 calc R . .
C44 C -0.2427(4) 0.0784(4) 0.2087(4) 0.0235(11) Uani 1 1 d . . .
H44 H -0.2944 0.0224 0.1816 0.028 Uiso 1 1 calc R . .
C45 C -0.2037(4) 0.1457(4) 0.1525(4) 0.0210(10) Uani 1 1 d . . .
H45 H -0.2288 0.1357 0.0870 0.025 Uiso 1 1 calc R . .
C46 C -0.1283(4) 0.2272(3) 0.1920(3) 0.0188(10) Uani 1 1 d . . .
H46 H -0.1029 0.2742 0.1540 0.023 Uiso 1 1 calc R . .
C51 C 0.4454(3) -0.1009(3) 0.1553(3) 0.0142(9) Uani 1 1 d . . .
C52 C 0.4262(4) -0.1992(3) 0.1317(4) 0.0203(10) Uani 1 1 d . . .
H52 H 0.3779 -0.2278 0.0757 0.024 Uiso 1 1 calc R . .
C53 C 0.4787(4) -0.2555(4) 0.1913(4) 0.0262(12) Uani 1 1 d . . .
H53 H 0.4653 -0.3231 0.1762 0.031 Uiso 1 1 calc R . .
C54 C 0.5506(4) -0.2138(4) 0.2726(4) 0.0222(11) Uani 1 1 d . . .
H54 H 0.5875 -0.2525 0.3120 0.027 Uiso 1 1 calc R . .
C55 C 0.5682(4) -0.1150(3) 0.2957(4) 0.0197(10) Uani 1 1 d . . .
H55 H 0.6168 -0.0863 0.3514 0.024 Uiso 1 1 calc R . .
C56 C 0.5153(4) -0.0583(3) 0.2380(3) 0.0175(10) Uani 1 1 d . . .
H56 H 0.5265 0.0090 0.2544 0.021 Uiso 1 1 calc R . .
C57 C 0.4798(4) 0.0351(3) 0.0294(3) 0.0163(10) Uani 1 1 d . . .
H57A H 0.4526 0.0829 -0.0099 0.020 Uiso 1 1 calc R . .
H57B H 0.5385 0.0701 0.0799 0.020 Uiso 1 1 calc R . .

loop_
_atom_site_aniso_label
_atom_site_aniso_U_11
_atom_site_aniso_U_22
_atom_site_aniso_U_33
_atom_site_aniso_U_23
_atom_site_aniso_U_13
_atom_site_aniso_U_12
Ag1 0.01818(17) 0.01510(16) 0.01940(19) 0.00038(13) 0.00305(13) 0.00858(13)
Ag2 0.01592(17) 0.01936(17) 0.01447(19) 0.00200(13) 0.00433(13) 0.00352(13)
Ag3 0.01912(18) 0.01652(17) 0.01416(18) 0.00126(12) 0.00519(13) 0.00382(13)
Ag4 0.02076(19) 0.02230(18) 0.0248(2) 0.00148(14) 0.00646(14) 0.00793(14)
Cl1 0.0179(6) 0.0185(5) 0.0217(6) 0.0023(4) 0.0039(4) 0.0079(4)
Cl2 0.0204(6) 0.0279(6) 0.0287(7) 0.0088(5) 0.0032(5) 0.0100(5)
Cl3 0.0127(5) 0.0133(5) 0.0177(6) 0.0000(4) 0.0035(4) 0.0026(4)
Cl4 0.0169(5) 0.0138(5) 0.0210(6) 0.0006(4) 0.0033(4) 0.0034(4)
S1 0.0120(5) 0.0125(5) 0.0142(6) 0.0002(4) 0.0031(4) 0.0026(4)
S2 0.0129(5) 0.0120(5) 0.0147(6) 0.0005(4) 0.0035(4) 0.0029(4)
S3 0.0131(5) 0.0121(5) 0.0150(6) 0.0017(4) 0.0046(4) 0.0031(4)
S4 0.0127(5) 0.0125(5) 0.0135(6) 0.0015(4) 0.0039(4) 0.0030(4)
S5 0.0136(5) 0.0160(5) 0.0183(6) 0.0023(4) 0.0033(4) 0.0039(4)
O1 0.032(2) 0.0148(18) 0.048(3) -0.0029(17) 0.0051(18) 0.0084(16)
O2 0.025(2) 0.033(2) 0.032(2) 0.0066(17) -0.0019(17) 0.0033(17)
O3 0.027(2) 0.028(2) 0.036(2) 0.0002(17) 0.0154(17) 0.0126(16)
O4 0.036(2) 0.038(2) 0.024(2) 0.0125(17) 0.0097(17) 0.0198(18)
O5 0.018(2) 0.025(2) 0.069(3) -0.006(2) -0.0108(19) 0.0104(16)
O6 0.028(2) 0.0181(17) 0.030(2) -0.0023(15) 0.0057(16) 0.0081(15)
O7 0.030(3) 0.156(6) 0.057(4) 0.074(4) -0.003(2) -0.011(3)
O8 0.085(4) 0.043(3) 0.046(3) -0.024(2) -0.018(3) 0.049(3)
O9 0.032(2) 0.028(2) 0.033(2) -0.0078(17) -0.0045(17) 0.0085(17)
O10 0.025(2) 0.0192(18) 0.037(2) 0.0025(16) 0.0154(17) 0.0050(15)
O11 0.0189(18) 0.031(2) 0.027(2) 0.0017(16) 0.0107(15) 0.0063(15)
O12 0.0149(17) 0.0204(18) 0.038(2) 0.0082(15) 0.0041(15) 0.0074(14)
O13 0.0247(19) 0.0131(17) 0.030(2) 0.0033(14) 0.0038(15) 0.0006(14)
O14 0.028(2) 0.0243(19) 0.021(2) -0.0074(15) -0.0019(15) 0.0018(15)
O15 0.0209(19) 0.034(2) 0.028(2) -0.0048(17) 0.0001(15) 0.0030(16)
O16 0.016(2) 0.050(3) 0.049(3) -0.002(2) -0.0008(18) 0.0117(18)
O17 0.052(3) 0.028(2) 0.029(2) 0.0076(17) 0.010(2) -0.0085(19)
O18 0.045(3) 0.0163(18) 0.044(3) -0.0016(17) 0.013(2) 0.0101(17)
C1 0.040(3) 0.022(3) 0.044(4) 0.008(2) 0.006(3) 0.015(3)
C2 0.016(2) 0.018(2) 0.032(3) 0.004(2) 0.004(2) 0.0038(19)
C3 0.039(3) 0.029(3) 0.029(3) -0.003(2) -0.008(3) 0.009(3)
C4 0.028(3) 0.033(3) 0.061(5) 0.013(3) 0.024(3) 0.013(3)
C5 0.022(3) 0.019(2) 0.037(3) 0.006(2) 0.011(2) 0.009(2)
C6 0.029(3) 0.041(4) 0.055(4) -0.022(3) 0.011(3) -0.004(3)
C11 0.014(2) 0.013(2) 0.024(3) -0.0038(18) 0.0087(19) 0.0011(17)
C12 0.021(3) 0.018(2) 0.034(3) 0.002(2) 0.013(2) 0.007(2)
C13 0.029(3) 0.020(3) 0.057(4) 0.005(3) 0.025(3) 0.007(2)
C14 0.025(3) 0.021(3) 0.068(5) -0.019(3) 0.026(3) -0.004(2)
C15 0.013(3) 0.057(4) 0.037(4) -0.025(3) 0.004(2) -0.002(3)
C16 0.019(3) 0.040(3) 0.021(3) -0.004(2) 0.008(2) 0.000(2)
C17 0.012(2) 0.018(2) 0.017(3) -0.0008(18) 0.0023(18) 0.0040(18)
C18 0.016(2) 0.015(2) 0.014(2) 0.0038(18) 0.0026(18) 0.0042(18)
C21 0.013(2) 0.014(2) 0.020(3) 0.0019(18) 0.0009(18) 0.0000(17)
C22 0.023(3) 0.019(2) 0.020(3) -0.001(2) 0.005(2) 0.001(2)
C23 0.035(3) 0.014(2) 0.029(3) -0.001(2) 0.002(2) -0.001(2)
C24 0.021(3) 0.024(3) 0.030(3) 0.008(2) -0.004(2) -0.007(2)
C25 0.019(3) 0.032(3) 0.026(3) 0.011(2) 0.007(2) 0.004(2)
C26 0.014(2) 0.019(2) 0.021(3) 0.0008(19) 0.0033(19) 0.0021(18)
C31 0.013(2) 0.011(2) 0.018(3) 0.0040(17) 0.0039(18) 0.0027(17)
C32 0.014(2) 0.013(2) 0.020(3) -0.0005(18) 0.0044(18) 0.0038(17)
C33 0.016(2) 0.014(2) 0.033(3) 0.004(2) 0.008(2) 0.0042(18)
C34 0.017(2) 0.013(2) 0.032(3) 0.002(2) -0.003(2) 0.0005(18)
C35 0.024(3) 0.018(2) 0.021(3) -0.003(2) 0.000(2) 0.003(2)
C36 0.021(3) 0.016(2) 0.023(3) -0.0003(19) 0.007(2) 0.0060(19)
C37 0.015(2) 0.010(2) 0.021(3) 0.0014(18) 0.0056(18) 0.0020(17)
C38 0.012(2) 0.014(2) 0.018(3) 0.0029(18) 0.0032(18) 0.0015(17)
C41 0.009(2) 0.012(2) 0.020(3) -0.0012(18) 0.0009(17) 0.0030(17)
C42 0.016(2) 0.018(2) 0.020(3) 0.0029(19) 0.0063(19) 0.0033(18)
C43 0.020(2) 0.018(2) 0.026(3) 0.004(2) 0.009(2) 0.0003(19)
C44 0.011(2) 0.021(3) 0.034(3) -0.003(2) 0.004(2) -0.0020(19)
C45 0.015(2) 0.024(3) 0.021(3) 0.000(2) 0.0007(19) 0.0020(19)
C46 0.017(2) 0.020(2) 0.019(3) 0.0033(19) 0.0024(19) 0.0063(19)
C51 0.010(2) 0.017(2) 0.015(2) 0.0040(18) 0.0025(17) 0.0020(17)
C52 0.021(3) 0.019(2) 0.019(3) -0.0001(19) 0.0040(19) 0.0007(19)
C53 0.031(3) 0.013(2) 0.031(3) 0.001(2) 0.005(2) 0.000(2)
C54 0.019(3) 0.020(2) 0.029(3) 0.010(2) 0.005(2) 0.008(2)
C55 0.010(2) 0.020(2) 0.025(3) 0.003(2) -0.0001(19) -0.0009(18)
C56 0.011(2) 0.016(2) 0.024(3) 0.0018(19) 0.0020(18) -0.0002(18)
C57 0.021(2) 0.013(2) 0.017(3) 0.0017(18) 0.0078(19) 0.0052(18)

loop_
_geom_bond_atom_site_label_1
_geom_bond_atom_site_label_2
_geom_bond_site_symmetry_1
_geom_bond_site_symmetry_2
_geom_bond_distance
_geom_bond_publ_flag
Ag1 S2 . . 2.6245(11) y
Ag1 S3 . . 2.6362(11) y
Ag1 S1 . . 2.6416(11) y
Ag1 S4 . . 2.6583(11) y
Ag2 S1 . 2_565 2.4931(11) y
Ag2 S3 . . 2.5066(11) y
Ag2 O5 . . 2.549(4) y
Ag3 S4 . . 2.4931(11) y
Ag3 S2 . 2_566 2.5094(11) y
Ag3 O17 . . 2.538(4) y
Ag3 O1 . . 2.586(4) y
Ag4 O10 . . 2.301(3) y
Ag4 O9 . . 2.350(4) y
Ag4 S5 . . 2.4521(11) y
Ag4 O6 . . 2.476(4) y
Cl1 O4 . . 1.435(4) y
Cl1 O3 . . 1.439(3) y
Cl1 O2 . . 1.441(4) y
Cl1 O1 . . 1.459(4) y
Cl2 O7 . . 1.421(5) y
Cl2 O8 . . 1.430(4) y
Cl2 O5 . . 1.440(4) y
Cl2 O6 . . 1.451(4) y
Cl3 O13 . . 1.425(3) y
Cl3 O12 . . 1.437(3) y
Cl3 O11 . . 1.446(3) y
Cl3 O14 . . 1.453(4) y
Cl4 O16 . . 1.411(4) y
Cl4 O18 . . 1.434(4) y
Cl4 O17 . . 1.438(4) y
Cl4 O15 . . 1.451(4) y
S1 C11 . . 1.780(5) y
S1 C17 . . 1.835(4) y
S1 Ag2 . 2_565 2.4931(11) y
S2 C21 . . 1.788(5) y
S2 C18 . . 1.842(5) y
S2 Ag3 . 2_566 2.5094(11) y
S3 C31 . . 1.791(5) y
S3 C37 . . 1.821(4) y
S4 C41 . . 1.788(5) y
S4 C38 . . 1.826(4) y
S5 C51 . . 1.785(5) y
S5 C57 . . 1.823(5) y
O9 C2 . . 1.224(6) y
O10 C5 . . 1.220(6) y
C1 C2 . . 1.494(6) y
C1 H1a . . 0.98 ?
C1 H1b . . 0.98 ?
C1 H1c . . 0.98 ?
C2 C3 . . 1.480(7) y
C3 H3a . . 0.98 ?
C3 H3b . . 0.98 ?
C3 H3c . . 0.98 ?
C4 C5 . . 1.501(7) y
C4 H4a . . 0.98 ?
C4 H4b . . 0.98 ?
C4 H4c . . 0.98 ?
C5 C6 . . 1.485(7) y
C6 H6a . . 0.98 ?
C6 H6b . . 0.98 ?
C6 H6c . . 0.98 ?
C11 C16 . . 1.380(7) y
C11 C12 . . 1.391(7) y
C12 C13 . . 1.378(7) y
C12 H12 . . 0.95 ?
C13 C14 . . 1.377(9) y
C13 H13 . . 0.95 ?
C14 C15 . . 1.374(9) y
C14 H14 . . 0.95 ?
C15 C16 . . 1.399(8) y
C15 H15 . . 0.95 ?
C16 H16 . . 0.95 ?
C17 C18 . . 1.514(6) y
C17 H17a . . 0.99 ?
C17 H17b . . 0.99 ?
C18 H18a . . 0.99 ?
C18 H18b . . 0.99 ?
C21 C26 . . 1.389(6) y
C21 C22 . . 1.400(6) y
C22 C23 . . 1.378(7) y
C22 H22 . . 0.95 ?
C23 C24 . . 1.388(8) y
C23 H23 . . 0.95 ?
C24 C25 . . 1.391(8) y
C24 H24 . . 0.95 ?
C25 C26 . . 1.379(7) y
C25 H25 . . 0.95 ?
C26 H26 . . 0.95 ?
C31 C36 . . 1.388(6) y
C31 C32 . . 1.401(6) y
C32 C33 . . 1.374(7) y
C32 H32 . . 0.95 ?
C33 C34 . . 1.386(7) y
C33 H33 . . 0.95 ?
C34 C35 . . 1.394(7) y
C34 H34 . . 0.95 ?
C35 C36 . . 1.392(7) y
C35 H35 . . 0.95 ?
C36 H36 . . 0.95 ?
C37 C38 . . 1.512(6) y
C37 H37a . . 0.99 ?
C37 H37b . . 0.99 ?
C38 H38a . . 0.99 ?
C38 H38b . . 0.99 ?
C41 C42 . . 1.385(6) y
C41 C46 . . 1.384(7) y
C42 C43 . . 1.379(7) y
C42 H42 . . 0.95 ?
C43 C44 . . 1.385(7) y
C43 H43 . . 0.95 ?
C44 C45 . . 1.392(7) y
C44 H44 . . 0.95 ?
C45 C46 . . 1.384(7) y
C45 H45 . . 0.95 ?
C46 H46 . . 0.95 ?
C51 C52 . . 1.383(6) y
C51 C56 . . 1.397(6) y
C52 C53 . . 1.392(7) y
C52 H52 . . 0.95 ?
C53 C54 . . 1.390(7) y
C53 H53 . . 0.95 ?
C54 C55 . . 1.392(7) y
C54 H54 . . 0.95 ?
C55 C56 . . 1.384(6) y
C55 H55 . . 0.95 ?
C56 H56 . . 0.95 ?
C57 C57 . 2_655 1.535(8) y
C57 H57a . . 0.99 ?
C57 H57b . . 0.99 ?
